data_7018774
loop_
_publ_author_name
'Ren, Wenshan'
'Song, Haibin'
'Zi, Guofu'
'Walter, Marc D.'

_publ_section_title
;
 A bipyridyl thorium metallocene: synthesis, structure and reactivity
;
_journal_issue 19
_journal_name_full 'Dalton Transactions'
_journal_page_first 5965
_journal_paper_doi 10.1039/c2dt00051b
_journal_volume 41
_journal_year 2012
_chemical_formula_moiety 'C38 H52 Se2 Th'
_chemical_formula_sum 'C38 H52 Se2 Th'
_chemical_formula_weight 898.76
_chemical_name_systematic
;

?

;
_space_group_IT_number 7
_symmetry_cell_setting monoclinic
_symmetry_space_group_name_Hall 'P -2yc'
_symmetry_space_group_name_H-M 'P 1 c 1'
_atom_sites_solution_hydrogens geom
_atom_sites_solution_primary direct
_atom_sites_solution_secondary difmap
_audit_creation_method SHELXL-97
_cell_angle_alpha 90.00
_cell_angle_beta 104.175(2)
_cell_angle_gamma 90.00
_cell_formula_units_Z 4
_cell_length_a 12.0333(16)
_cell_length_b 16.165(2)
_cell_length_c 19.461(3)
_cell_measurement_reflns_used 4755
_cell_measurement_temperature 110(2)
_cell_measurement_theta_max 27.28
_cell_measurement_theta_min 2.52
_cell_volume 3670.3(9)
_computing_cell_refinement 'Bruker SMART'
_computing_data_collection 'Bruker SMART'
_computing_data_reduction 'Bruker SAINT'
_computing_molecular_graphics 'Bruker SHELXTL'
_computing_publication_material 'Bruker SHELXTL'
_computing_structure_refinement 'SHELXL-97 (Sheldrick, 1997)'
_computing_structure_solution 'SHELXS-97 (Sheldrick, 1990)'
_diffrn_ambient_temperature 110(2)
_diffrn_measured_fraction_theta_full 0.998
_diffrn_measured_fraction_theta_max 0.998
_diffrn_measurement_device_type 'CCD area detector'
_diffrn_measurement_method 'phi and omega scans'
_diffrn_radiation_monochromator graphite
_diffrn_radiation_source 'fine-focus sealed tube'
_diffrn_radiation_type MoK\a
_diffrn_radiation_wavelength 0.71073
_diffrn_reflns_av_R_equivalents 0.0408
_diffrn_reflns_av_sigmaI/netI 0.0656
_diffrn_reflns_limit_h_max 14
_diffrn_reflns_limit_h_min -12
_diffrn_reflns_limit_k_max 19
_diffrn_reflns_limit_k_min -17
_diffrn_reflns_limit_l_max 18
_diffrn_reflns_limit_l_min -23
_diffrn_reflns_number 17883
_diffrn_reflns_theta_full 25.25
_diffrn_reflns_theta_max 25.25
_diffrn_reflns_theta_min 2.16
_exptl_absorpt_coefficient_mu 6.069
_exptl_absorpt_correction_T_max 0.3486
_exptl_absorpt_correction_T_min 0.2252
_exptl_absorpt_correction_type multi-scan
_exptl_absorpt_process_details SADABS
_exptl_crystal_colour yellow
_exptl_crystal_density_diffrn 1.627
_exptl_crystal_density_method 'not measured'
_exptl_crystal_description block
_exptl_crystal_F_000 1752
_exptl_crystal_size_max 0.35
_exptl_crystal_size_mid 0.26
_exptl_crystal_size_min 0.22
_refine_diff_density_max 3.661
_refine_diff_density_min -1.099
_refine_diff_density_rms 0.145
_refine_ls_abs_structure_details 'Flack H D (1983), Acta Cryst. A39, 876-881'
_refine_ls_abs_structure_Flack 0.007(10)
_refine_ls_extinction_method none
_refine_ls_goodness_of_fit_ref 1.021
_refine_ls_hydrogen_treatment constr
_refine_ls_matrix_type full
_refine_ls_number_parameters 762
_refine_ls_number_reflns 9247
_refine_ls_number_restraints 74
_refine_ls_restrained_S_all 1.020
_refine_ls_R_factor_all 0.0535
_refine_ls_R_factor_gt 0.0428
_refine_ls_shift/su_max 0.001
_refine_ls_shift/su_mean 0.000
_refine_ls_structure_factor_coef Fsqd
_refine_ls_weighting_details 'calc w=1/[\s^2^(Fo^2^)+(0.0169P)^2^+18.0766P] where P=(Fo^2^+2Fc^2^)/3'
_refine_ls_weighting_scheme calc
_refine_ls_wR_factor_gt 0.0905
_refine_ls_wR_factor_ref 0.0954
_reflns_number_gt 7973
_reflns_number_total 9247
_reflns_threshold_expression >2sigma(I)
_cod_data_source_file c2dt00051b.txt
_cod_data_source_block compound6
_cod_depositor_comments
;
The following automatic conversions were performed:

'_symmetry_cell_setting' value 'Monoclinic' changed to 'monoclinic'
according to /home/saulius/struct/CIF-dictionaries/cif_core.dic
dictionary named 'cif_core.dic' version 2.4.1 from
2010-06-29.

'_exptl_absorpt_correction_type' value 'Multi-scan'
changed to 'multi-scan' according to
/home/saulius/struct/CIF-dictionaries/cif_core.dic dictionary named
'cif_core.dic' version 2.4.1 from 2010-06-29.

Automatic conversion script
Id: cif_fix_values 1715 2011-07-08 13:25:40Z adriana 
;
_cod_original_cell_volume 3670.2(9)
_cod_original_sg_symbol_H-M Pc
_cod_database_code 7018774

loop_
_symmetry_equiv_pos_as_xyz
'x, y, z'
'x, -y, z+1/2'

loop_
_atom_site_label
_atom_site_type_symbol
_atom_site_fract_x
_atom_site_fract_y
_atom_site_fract_z
_atom_site_U_iso_or_equiv
_atom_site_adp_type
_atom_site_occupancy
_atom_site_symmetry_multiplicity
_atom_site_calc_flag
_atom_site_refinement_flags
C1 C 1.0086(10) 1.1064(8) 0.1100(7) 0.036(3) Uani 1 1 d .
C2 C 1.0942(10) 1.0687(8) 0.0847(7) 0.035(3) Uani 1 1 d .
H2 H 1.1265 1.0907 0.0487 0.043 Uiso 1 1 calc R
C3 C 1.1265(10) 0.9933(8) 0.1200(6) 0.030(3) Uani 1 1 d U
C4 C 1.0539(10) 0.9815(8) 0.1663(6) 0.035(3) Uani 1 1 d U
H4 H 1.0534 0.9355 0.1966 0.042 Uiso 1 1 calc R
C5 C 0.9820(12) 1.0520(10) 0.1586(7) 0.052(4) Uani 1 1 d .
H5 H 0.9239 1.0608 0.1832 0.063 Uiso 1 1 calc R
C6 C 0.9692(11) 1.1944(9) 0.0991(8) 0.048(4) Uani 1 1 d .
C7 C 1.0308(12) 1.2443(10) 0.1659(10) 0.072(6) Uani 1 1 d .
H7A H 1.0056 1.2242 0.2071 0.108 Uiso 1 1 calc R
H7B H 1.0117 1.3031 0.1584 0.108 Uiso 1 1 calc R
H7C H 1.1139 1.2370 0.1741 0.108 Uiso 1 1 calc R
C8 C 0.8389(11) 1.2036(8) 0.0892(9) 0.053(4) Uani 1 1 d .
H8A H 0.7988 1.1755 0.0455 0.080 Uiso 1 1 calc R
H8B H 0.8184 1.2624 0.0862 0.080 Uiso 1 1 calc R
H8C H 0.8164 1.1786 0.1296 0.080 Uiso 1 1 calc R
C9 C 0.9995(13) 1.2371(8) 0.0353(9) 0.057(4) Uani 1 1 d .
H9A H 1.0829 1.2367 0.0416 0.086 Uiso 1 1 calc R
H9B H 0.9719 1.2943 0.0319 0.086 Uiso 1 1 calc R
H9C H 0.9631 1.2073 -0.0083 0.086 Uiso 1 1 calc R
C10 C 1.2400(11) 0.9450(8) 0.1260(7) 0.040(3) Uani 1 1 d .
C11 C 1.3331(11) 0.9929(9) 0.1805(8) 0.047(4) Uani 1 1 d U
H11A H 1.3164 0.9899 0.2273 0.070 Uiso 1 1 calc R
H11B H 1.3334 1.0510 0.1659 0.070 Uiso 1 1 calc R
H11C H 1.4083 0.9683 0.1829 0.070 Uiso 1 1 calc R
C12 C 1.2349(13) 0.8577(9) 0.1534(8) 0.058(4) Uani 1 1 d .
H12A H 1.1822 0.8245 0.1175 0.087 Uiso 1 1 calc R
H12B H 1.2076 0.8591 0.1969 0.087 Uiso 1 1 calc R
H12C H 1.3115 0.8329 0.1635 0.087 Uiso 1 1 calc R
C13 C 1.2728(12) 0.9451(10) 0.0551(8) 0.052(4) Uani 1 1 d .
H13A H 1.3502 0.9223 0.0614 0.078 Uiso 1 1 calc R
H13B H 1.2712 1.0020 0.0373 0.078 Uiso 1 1 calc R
H13C H 1.2182 0.9112 0.0209 0.078 Uiso 1 1 calc R
C14 C 0.6591(11) 0.9534(9) -0.0315(7) 0.033(3) Uani 1 1 d .
C15 C 0.6903(9) 0.8856(7) 0.0142(6) 0.025(2) Uani 1 1 d U
H15 H 0.6911 0.8300 -0.0015 0.029 Uiso 1 1 calc R
C16 C 0.7199(10) 0.9094(8) 0.0850(6) 0.035(3) Uani 1 1 d .
C17 C 0.7122(10) 0.9984(8) 0.0854(6) 0.033(3) Uani 1 1 d .
H17 H 0.7290 1.0329 0.1262 0.040 Uiso 1 1 calc R
C18 C 0.6750(10) 1.0252(8) 0.0139(6) 0.033(3) Uani 1 1 d .
H18 H 0.6626 1.0810 -0.0014 0.039 Uiso 1 1 calc R
C19 C 0.5908(10) 0.9518(8) -0.1083(6) 0.033(3) Uani 1 1 d .
C20 C 0.5655(11) 1.0385(7) -0.1392(7) 0.034(3) Uani 1 1 d .
H20A H 0.5103 1.0659 -0.1172 0.051 Uiso 1 1 calc R
H20B H 0.5334 1.0347 -0.1905 0.051 Uiso 1 1 calc R
H20C H 0.6367 1.0707 -0.1297 0.051 Uiso 1 1 calc R
C21 C 0.4772(11) 0.9097(9) -0.1087(8) 0.046(4) Uani 1 1 d .
H21A H 0.4920 0.8575 -0.0825 0.069 Uiso 1 1 calc R
H21B H 0.4352 0.8987 -0.1577 0.069 Uiso 1 1 calc R
H21C H 0.4313 0.9460 -0.0861 0.069 Uiso 1 1 calc R
C22 C 0.6513(11) 0.9025(8) -0.1564(6) 0.039(3) Uani 1 1 d U
H22A H 0.7217 0.9312 -0.1593 0.059 Uiso 1 1 calc R
H22B H 0.6003 0.8977 -0.2040 0.059 Uiso 1 1 calc R
H22C H 0.6704 0.8471 -0.1365 0.059 Uiso 1 1 calc R
C23 C 0.7367(12) 0.8567(9) 0.1511(7) 0.040(3) Uani 1 1 d .
C24 C 0.6197(12) 0.8104(9) 0.1437(8) 0.053(4) Uani 1 1 d U
H24A H 0.6232 0.7769 0.1861 0.080 Uiso 1 1 calc R
H24B H 0.6051 0.7745 0.1019 0.080 Uiso 1 1 calc R
H24C H 0.5577 0.8510 0.1385 0.080 Uiso 1 1 calc R
C25 C 0.8294(13) 0.7930(9) 0.1531(8) 0.053(4) Uani 1 1 d .
H25A H 0.9046 0.8197 0.1669 0.080 Uiso 1 1 calc R
H25B H 0.8192 0.7682 0.1060 0.080 Uiso 1 1 calc R
H25C H 0.8244 0.7498 0.1875 0.080 Uiso 1 1 calc R
C26 C 0.7622(16) 0.9040(10) 0.2182(8) 0.067(5) Uani 1 1 d .
H26A H 0.7682 0.8659 0.2581 0.100 Uiso 1 1 calc R
H26B H 0.7005 0.9438 0.2174 0.100 Uiso 1 1 calc R
H26C H 0.8348 0.9337 0.2235 0.100 Uiso 1 1 calc R
C27 C 1.0186(11) 1.0798(9) -0.1112(7) 0.037(3) Uani 1 1 d .
C28 C 1.0899(13) 1.0162(9) -0.1150(8) 0.051(4) Uani 1 1 d .
H28 H 1.0672 0.9617 -0.1063 0.062 Uiso 1 1 calc R
C29 C 1.1935(12) 1.0277(11) -0.1307(8) 0.055(4) Uani 1 1 d .
H29 H 1.2417 0.9817 -0.1327 0.066 Uiso 1 1 calc R
C30 C 1.2268(12) 1.1052(12) -0.1433(8) 0.062(5) Uani 1 1 d .
H30 H 1.3003 1.1133 -0.1521 0.075 Uiso 1 1 calc R
C31 C 1.1550(14) 1.1736(10) -0.1436(8) 0.058(4) Uani 1 1 d U
H31 H 1.1765 1.2276 -0.1549 0.070 Uiso 1 1 calc R
C32 C 1.0511(13) 1.1591(8) -0.1268(9) 0.057(4) Uani 1 1 d .
H32 H 1.0009 1.2042 -0.1259 0.068 Uiso 1 1 calc R
C33 C 0.8871(10) 0.7636(7) -0.0737(6) 0.030(3) Uani 1 1 d .
C34 C 0.8045(10) 0.7092(8) -0.0597(8) 0.034(3) Uani 1 1 d .
H34 H 0.8009 0.6996 -0.0121 0.041 Uiso 1 1 calc R
C35 C 0.7278(11) 0.6691(8) -0.1150(7) 0.035(3) Uani 1 1 d .
H35 H 0.6719 0.6326 -0.1049 0.042 Uiso 1 1 calc R
C36 C 0.7327(11) 0.6819(8) -0.1829(7) 0.038(3) Uani 1 1 d .
H36 H 0.6805 0.6548 -0.2208 0.046 Uiso 1 1 calc R
C37 C 0.8159(10) 0.7356(8) -0.1964(7) 0.039(3) Uani 1 1 d .
H37 H 0.8197 0.7458 -0.2438 0.046 Uiso 1 1 calc R
C38 C 0.8907(10) 0.7731(7) -0.1425(7) 0.032(3) Uani 1 1 d .
H38 H 0.9484 0.8075 -0.1531 0.038 Uiso 1 1 calc R
C39 C 0.1547(9) 0.4874(7) -0.0349(6) 0.026(3) Uani 1 1 d .
C40 C 0.1930(11) 0.5527(7) 0.0135(6) 0.032(3) Uani 1 1 d .
H40 H 0.1969 0.6092 0.0009 0.038 Uiso 1 1 calc R
C41 C 0.2251(10) 0.5211(7) 0.0845(6) 0.031(3) Uani 1 1 d .
C42 C 0.2114(11) 0.4332(8) 0.0783(7) 0.039(3) Uani 1 1 d .
H42 H 0.2265 0.3945 0.1162 0.047 Uiso 1 1 calc R
C43 C 0.1708(9) 0.4144(7) 0.0048(6) 0.024(2) Uani 1 1 d U
H43 H 0.1568 0.3603 -0.0143 0.029 Uiso 1 1 calc R
C44 C 0.0842(9) 0.4995(8) -0.1108(6) 0.031(3) Uani 1 1 d .
C45 C 0.0600(10) 0.4173(8) -0.1508(7) 0.038(3) Uani 1 1 d .
H45A H 0.1322 0.3934 -0.1562 0.056 Uiso 1 1 calc R
H45B H 0.0090 0.4270 -0.1977 0.056 Uiso 1 1 calc R
H45C H 0.0233 0.3790 -0.1241 0.056 Uiso 1 1 calc R
C46 C 0.1396(11) 0.5598(7) -0.1518(6) 0.035(3) Uani 1 1 d .
H46A H 0.1547 0.6121 -0.1258 0.053 Uiso 1 1 calc R
H46B H 0.0880 0.5697 -0.1985 0.053 Uiso 1 1 calc R
H46C H 0.2119 0.5366 -0.1577 0.053 Uiso 1 1 calc R
C47 C -0.0322(10) 0.5343(8) -0.1050(7) 0.038(3) Uani 1 1 d .
H47A H -0.0643 0.4986 -0.0740 0.057 Uiso 1 1 calc R
H47B H -0.0848 0.5362 -0.1522 0.057 Uiso 1 1 calc R
H47C H -0.0215 0.5902 -0.0850 0.057 Uiso 1 1 calc R
C48 C 0.2489(13) 0.5726(8) 0.1511(7) 0.041(4) Uani 1 1 d .
C49 C 0.3398(13) 0.6394(8) 0.1526(7) 0.047(4) Uani 1 1 d .
H49A H 0.3209 0.6704 0.1079 0.071 Uiso 1 1 calc R
H49B H 0.4151 0.6133 0.1587 0.071 Uiso 1 1 calc R
H49C H 0.3415 0.6773 0.1922 0.071 Uiso 1 1 calc R
C50 C 0.1346(13) 0.6143(10) 0.1541(8) 0.058(4) Uani 1 1 d .
H50A H 0.1448 0.6447 0.1988 0.088 Uiso 1 1 calc R
H50B H 0.0755 0.5719 0.1511 0.088 Uiso 1 1 calc R
H50C H 0.1112 0.6529 0.1143 0.088 Uiso 1 1 calc R
C51 C 0.2894(15) 0.5173(9) 0.2167(8) 0.057(4) Uani 1 1 d .
H51A H 0.3613 0.4900 0.2148 0.086 Uiso 1 1 calc R
H51B H 0.2309 0.4754 0.2175 0.086 Uiso 1 1 calc R
H51C H 0.3018 0.5513 0.2596 0.086 Uiso 1 1 calc R
C52 C 0.5111(9) 0.3275(7) 0.1004(6) 0.025(2) Uani 1 1 d .
C53 C 0.5951(10) 0.3667(8) 0.0749(7) 0.035(3) Uani 1 1 d .
H53 H 0.6266 0.3438 0.0389 0.042 Uiso 1 1 calc R
C54 C 0.6297(10) 0.4434(7) 0.1071(7) 0.025(3) Uani 1 1 d .
C55 C 0.5567(11) 0.4549(8) 0.1553(6) 0.037(3) Uani 1 1 d .
H55 H 0.5571 0.5017 0.1849 0.045 Uiso 1 1 calc R
C56 C 0.4854(11) 0.3858(8) 0.1511(6) 0.035(3) Uani 1 1 d U
H56 H 0.4291 0.3782 0.1773 0.042 Uiso 1 1 calc R
C57 C 0.4690(11) 0.2392(8) 0.0955(8) 0.043(4) Uani 1 1 d .
C58 C 0.3411(10) 0.2311(8) 0.0835(7) 0.043(3) Uani 1 1 d .
H58A H 0.3204 0.1723 0.0823 0.065 Uiso 1 1 calc R
H58B H 0.3034 0.2569 0.0383 0.065 Uiso 1 1 calc R
H58C H 0.3162 0.2586 0.1221 0.065 Uiso 1 1 calc R
C59 C 0.5334(12) 0.1926(9) 0.1589(9) 0.055(4) Uani 1 1 d .
H59A H 0.5223 0.2193 0.2019 0.082 Uiso 1 1 calc R
H59B H 0.6151 0.1923 0.1597 0.082 Uiso 1 1 calc R
H59C H 0.5050 0.1356 0.1566 0.082 Uiso 1 1 calc R
C60 C 0.4978(12) 0.1974(7) 0.0296(8) 0.045(3) Uani 1 1 d .
H60A H 0.4908 0.1372 0.0331 0.068 Uiso 1 1 calc R
H60B H 0.5764 0.2116 0.0281 0.068 Uiso 1 1 calc R
H60C H 0.4443 0.2172 -0.0136 0.068 Uiso 1 1 calc R
C61 C 0.7409(10) 0.4897(7) 0.1125(6) 0.032(3) Uani 1 1 d U
C62 C 0.8344(11) 0.4417(9) 0.1647(8) 0.044(4) Uani 1 1 d .
H62A H 0.8961 0.4796 0.1873 0.066 Uiso 1 1 calc R
H62B H 0.8652 0.3985 0.1393 0.066 Uiso 1 1 calc R
H62C H 0.8017 0.4162 0.2010 0.066 Uiso 1 1 calc R
C63 C 0.7710(12) 0.4904(9) 0.0401(7) 0.050(4) Uani 1 1 d .
H63A H 0.7174 0.5265 0.0074 0.075 Uiso 1 1 calc R
H63B H 0.7655 0.4341 0.0208 0.075 Uiso 1 1 calc R
H63C H 0.8494 0.5111 0.0458 0.075 Uiso 1 1 calc R
C64 C 0.7413(13) 0.5763(8) 0.1412(8) 0.054(4) Uani 1 1 d .
H64A H 0.6826 0.6094 0.1090 0.081 Uiso 1 1 calc R
H64B H 0.8167 0.6014 0.1452 0.081 Uiso 1 1 calc R
H64C H 0.7249 0.5744 0.1881 0.081 Uiso 1 1 calc R
C65 C 0.3910(9) 0.6822(6) -0.0743(6) 0.026(3) Uani 1 1 d U
C66 C 0.3168(11) 0.7353(7) -0.0510(7) 0.034(3) Uani 1 1 d U
H66 H 0.3176 0.7373 -0.0021 0.041 Uiso 1 1 calc R
C67 C 0.2405(11) 0.7860(8) -0.0997(8) 0.040(3) Uani 1 1 d .
H67 H 0.1903 0.8227 -0.0839 0.048 Uiso 1 1 calc R
C68 C 0.2396(11) 0.7818(8) -0.1699(8) 0.044(3) Uani 1 1 d .
H68 H 0.1895 0.8166 -0.2029 0.053 Uiso 1 1 calc R
C69 C 0.3110(11) 0.7272(8) -0.1939(6) 0.038(3) Uani 1 1 d .
H69 H 0.3090 0.7246 -0.2430 0.045 Uiso 1 1 calc R
C70 C 0.3856(10) 0.6760(7) -0.1461(6) 0.035(3) Uani 1 1 d .
H70 H 0.4324 0.6372 -0.1626 0.041 Uiso 1 1 calc R
C71 C 0.5137(10) 0.3639(8) -0.1242(7) 0.033(3) Uani 1 1 d .
C72 C 0.5711(10) 0.4365(7) -0.1359(7) 0.035(3) Uani 1 1 d .
H72 H 0.5377 0.4891 -0.1325 0.042 Uiso 1 1 calc R
C73 C 0.6752(11) 0.4307(8) -0.1523(7) 0.042(3) Uani 1 1 d .
H73 H 0.7140 0.4796 -0.1600 0.051 Uiso 1 1 calc R
C74 C 0.7244(12) 0.3543(9) -0.1575(7) 0.046(3) Uani 1 1 d .
H74 H 0.7962 0.3503 -0.1695 0.056 Uiso 1 1 calc R
C75 C 0.6689(11) 0.2861(9) -0.1455(8) 0.048(4) Uani 1 1 d .
H75 H 0.7043 0.2340 -0.1481 0.058 Uiso 1 1 calc R
C76 C 0.5644(12) 0.2871(9) -0.1298(8) 0.049(4) Uani 1 1 d .
H76 H 0.5272 0.2371 -0.1229 0.059 Uiso 1 1 calc R
Se1 Se 0.86997(11) 1.06517(9) -0.09249(8) 0.0432(3) Uani 1 1 d .
Se2 Se 0.99813(11) 0.81411(7) 0.00259(7) 0.0345(3) Uani 1 1 d .
Se3 Se 0.49896(11) 0.61767(7) -0.00556(7) 0.0344(3) Uani 1 1 d .
Se4 Se 0.36393(11) 0.36924(8) -0.10407(7) 0.0328(3) Uani 1 1 d .
Th1 Th 0.89934(3) 0.96911(3) 0.03371(2) 0.02907(14) Uani 1 1 d .
Th2 Th 0.39774(3) 0.46423(3) 0.02417(2) 0.02787(13) Uani 1 1 d .

loop_
_atom_site_aniso_label
_atom_site_aniso_U_11
_atom_site_aniso_U_22
_atom_site_aniso_U_33
_atom_site_aniso_U_23
_atom_site_aniso_U_13
_atom_site_aniso_U_12
C1 0.032(7) 0.043(8) 0.033(7) -0.006(6) 0.005(5) -0.004(6)
C2 0.033(7) 0.042(8) 0.030(7) 0.004(6) 0.006(6) -0.001(6)
C3 0.020(5) 0.036(6) 0.028(6) 0.002(5) -0.005(5) -0.008(5)
C4 0.030(6) 0.046(6) 0.024(5) 0.006(5) -0.005(5) -0.002(5)
C5 0.038(8) 0.074(11) 0.039(8) -0.022(7) -0.003(6) -0.015(8)
C6 0.032(7) 0.037(8) 0.070(10) -0.020(7) 0.005(7) -0.005(6)
C7 0.034(8) 0.056(11) 0.110(15) -0.038(10) -0.015(9) -0.001(7)
C8 0.032(7) 0.036(8) 0.090(12) -0.015(7) 0.011(7) -0.002(6)
C9 0.046(9) 0.027(7) 0.099(13) 0.016(8) 0.018(8) 0.004(6)
C10 0.030(7) 0.034(7) 0.049(8) -0.013(6) -0.002(6) -0.003(5)
C11 0.034(6) 0.049(7) 0.045(7) -0.009(6) -0.012(5) 0.001(6)
C12 0.052(9) 0.045(9) 0.058(10) 0.001(7) -0.024(7) -0.008(7)
C13 0.033(8) 0.064(10) 0.057(10) -0.015(7) 0.007(7) -0.001(7)
C14 0.021(6) 0.040(8) 0.035(8) 0.001(6) 0.003(5) -0.001(5)
C15 0.024(5) 0.020(5) 0.029(6) -0.006(4) 0.005(4) -0.012(4)
C16 0.034(7) 0.041(8) 0.030(7) -0.001(5) 0.008(5) -0.016(6)
C17 0.031(7) 0.037(7) 0.031(7) -0.020(5) 0.006(5) -0.007(5)
C18 0.025(6) 0.035(7) 0.040(7) -0.007(5) 0.008(5) -0.003(5)
C19 0.024(6) 0.038(7) 0.035(7) 0.003(5) 0.002(5) 0.000(5)
C20 0.031(7) 0.028(7) 0.041(7) -0.007(5) 0.004(5) 0.001(5)
C21 0.025(7) 0.045(9) 0.061(10) 0.004(7) -0.003(6) -0.013(6)
C22 0.044(6) 0.037(6) 0.029(6) -0.012(5) -0.006(5) 0.006(5)
C23 0.046(8) 0.048(8) 0.031(8) 0.009(6) 0.016(6) -0.011(7)
C24 0.054(7) 0.051(7) 0.056(7) 0.006(6) 0.018(6) -0.017(6)
C25 0.069(10) 0.044(9) 0.048(9) 0.025(7) 0.017(8) -0.005(7)
C26 0.090(13) 0.052(10) 0.057(11) 0.021(8) 0.015(9) -0.009(9)
C27 0.032(7) 0.045(8) 0.032(8) 0.008(6) 0.003(6) -0.001(6)
C28 0.059(10) 0.037(8) 0.057(10) 0.013(7) 0.012(8) 0.003(7)
C29 0.036(8) 0.074(12) 0.058(10) 0.023(8) 0.020(7) 0.014(7)
C30 0.022(7) 0.101(14) 0.063(10) 0.000(9) 0.007(7) -0.008(8)
C31 0.068(8) 0.043(7) 0.071(8) -0.004(6) 0.032(6) -0.025(6)
C32 0.056(9) 0.028(8) 0.097(13) 0.008(8) 0.037(9) 0.007(7)
C33 0.028(6) 0.028(6) 0.033(7) -0.005(5) 0.005(5) 0.007(5)
C34 0.027(7) 0.036(7) 0.045(8) 0.004(6) 0.018(6) -0.005(6)
C35 0.029(7) 0.028(7) 0.047(8) -0.010(6) 0.011(6) -0.002(5)
C36 0.036(7) 0.036(7) 0.037(8) -0.015(6) 0.000(6) 0.001(6)
C37 0.039(7) 0.044(8) 0.030(7) 0.004(6) 0.005(6) 0.010(6)
C38 0.024(6) 0.021(6) 0.052(8) -0.002(5) 0.012(6) 0.003(5)
C39 0.017(6) 0.034(7) 0.030(7) 0.006(5) 0.011(5) 0.006(5)
C40 0.046(7) 0.028(7) 0.026(6) 0.003(5) 0.019(6) -0.004(5)
C41 0.038(7) 0.034(7) 0.024(6) 0.001(5) 0.013(5) -0.015(5)
C42 0.040(7) 0.042(8) 0.035(7) 0.009(6) 0.008(6) -0.015(6)
C43 0.024(4) 0.022(4) 0.025(4) 0.003(3) 0.007(3) -0.007(3)
C44 0.022(6) 0.039(7) 0.036(7) 0.004(5) 0.011(5) 0.006(5)
C45 0.031(7) 0.038(7) 0.041(8) -0.009(6) 0.003(6) 0.002(6)
C46 0.042(7) 0.029(7) 0.033(7) 0.002(5) 0.007(6) -0.007(6)
C47 0.019(6) 0.045(8) 0.048(8) 0.000(6) 0.006(6) 0.001(5)
C48 0.064(10) 0.034(8) 0.026(7) 0.009(6) 0.014(7) -0.003(7)
C49 0.067(10) 0.040(8) 0.038(8) -0.011(6) 0.021(7) -0.012(7)
C50 0.059(10) 0.076(11) 0.045(9) -0.013(8) 0.022(7) -0.001(8)
C51 0.090(12) 0.041(9) 0.042(9) 0.000(6) 0.019(8) -0.014(8)
C52 0.021(6) 0.031(6) 0.019(6) 0.004(5) -0.004(4) -0.003(5)
C53 0.030(7) 0.027(7) 0.042(8) 0.004(6) -0.003(6) -0.008(5)
C54 0.017(6) 0.020(6) 0.033(7) 0.006(5) -0.001(5) 0.000(5)
C55 0.039(7) 0.040(8) 0.028(6) 0.004(5) -0.002(5) -0.004(6)
C56 0.039(6) 0.039(6) 0.027(6) 0.013(5) 0.011(5) -0.007(5)
C57 0.038(8) 0.033(8) 0.057(10) 0.000(7) 0.012(7) -0.013(6)
C58 0.037(7) 0.036(7) 0.049(8) 0.010(6) -0.003(6) -0.006(6)
C59 0.041(8) 0.041(9) 0.069(11) 0.025(8) -0.011(8) -0.010(7)
C60 0.044(8) 0.020(6) 0.072(10) 0.012(6) 0.015(7) 0.003(6)
C61 0.033(6) 0.024(5) 0.037(6) -0.001(4) 0.001(5) -0.014(5)
C62 0.033(7) 0.038(8) 0.056(9) 0.007(7) 0.000(6) -0.022(6)
C63 0.040(8) 0.057(9) 0.051(9) 0.013(7) 0.006(7) -0.011(7)
C64 0.054(9) 0.039(8) 0.057(10) 0.000(7) -0.011(7) -0.009(7)
C65 0.024(5) 0.009(5) 0.040(6) 0.002(4) 0.001(5) -0.004(4)
C66 0.040(6) 0.022(6) 0.041(6) 0.007(5) 0.010(5) -0.008(5)
C67 0.034(7) 0.033(7) 0.056(9) -0.001(6) 0.017(6) 0.003(6)
C68 0.032(7) 0.041(8) 0.055(9) 0.012(7) 0.002(6) -0.007(6)
C69 0.043(8) 0.041(8) 0.028(7) 0.003(5) 0.007(6) 0.001(6)
C70 0.036(7) 0.029(7) 0.038(7) 0.004(5) 0.008(6) -0.001(5)
C71 0.032(7) 0.032(7) 0.036(8) 0.004(6) 0.010(6) 0.007(6)
C72 0.032(7) 0.015(6) 0.058(9) 0.006(6) 0.012(6) -0.010(5)
C73 0.038(7) 0.040(8) 0.055(9) -0.006(6) 0.024(6) -0.011(6)
C74 0.040(8) 0.059(10) 0.046(8) -0.010(7) 0.022(6) 0.010(7)
C75 0.042(8) 0.042(8) 0.072(10) -0.002(7) 0.037(7) 0.012(7)
C76 0.052(9) 0.038(8) 0.065(10) 0.005(7) 0.030(7) 0.007(7)
Se1 0.0278(7) 0.0507(9) 0.0482(8) 0.0180(7) 0.0038(6) -0.0057(6)
Se2 0.0281(6) 0.0330(7) 0.0400(7) -0.0072(5) 0.0040(5) -0.0048(5)
Se3 0.0309(6) 0.0296(7) 0.0413(7) 0.0095(5) 0.0063(5) -0.0084(5)
Se4 0.0262(6) 0.0323(7) 0.0411(7) 0.0008(5) 0.0105(5) -0.0042(5)
Th1 0.0233(2) 0.0293(3) 0.0305(4) 0.0027(2) -0.0013(2) -0.0067(2)
Th2 0.0245(2) 0.0284(2) 0.0283(3) 0.0106(2) 0.0019(2) -0.0078(2)

loop_
_atom_type_symbol
_atom_type_description
_atom_type_scat_dispersion_real
_atom_type_scat_dispersion_imag
_atom_type_scat_source
C C 0.0033 0.0016 'International Tables Vol C Tables 4.2.6.8 and 6.1.1.4'
H H 0.0000 0.0000 'International Tables Vol C Tables 4.2.6.8 and 6.1.1.4'
Se Se -0.0929 2.2259 'International Tables Vol C Tables 4.2.6.8 and 6.1.1.4'
Th Th -7.2400 8.8979 'International Tables Vol C Tables 4.2.6.8 and 6.1.1.4'

loop_
_geom_angle_atom_site_label_1
_geom_angle_atom_site_label_2
_geom_angle_atom_site_label_3
_geom_angle
C5 C1 C2 106.2(13)
C5 C1 C6 125.5(13)
C2 C1 C6 127.2(13)
C5 C1 Th1 72.7(7)
C2 C1 Th1 76.0(7)
C6 C1 Th1 125.7(8)
C1 C2 C3 110.4(12)
C1 C2 Th1 75.5(7)
C3 C2 Th1 77.5(7)
C1 C2 H2 124.8
C3 C2 H2 124.8
Th1 C2 H2 114.2
C2 C3 C4 106.8(11)
C2 C3 C10 127.2(11)
C4 C3 C10 123.6(11)
C2 C3 Th1 73.9(7)
C4 C3 Th1 72.9(6)
C10 C3 Th1 132.1(8)
C3 C4 C5 106.2(12)
C3 C4 Th1 78.2(6)
C5 C4 Th1 73.1(7)
C3 C4 H4 126.9
C5 C4 H4 126.9
Th1 C4 H4 114.4
C1 C5 C4 110.3(13)
C1 C5 Th1 78.4(8)
C4 C5 Th1 77.3(7)
C1 C5 H5 124.9
C4 C5 H5 124.9
Th1 C5 H5 111.6
C1 C6 C8 112.7(12)
C1 C6 C9 114.2(12)
C8 C6 C9 106.9(12)
C1 C6 C7 107.7(12)
C8 C6 C7 108.5(12)
C9 C6 C7 106.5(13)
C6 C7 H7A 109.5
C6 C7 H7B 109.5
H7A C7 H7B 109.5
C6 C7 H7C 109.5
H7A C7 H7C 109.5
H7B C7 H7C 109.5
C6 C8 H8A 109.5
C6 C8 H8B 109.5
H8A C8 H8B 109.5
C6 C8 H8C 109.5
H8A C8 H8C 109.5
H8B C8 H8C 109.5
C6 C9 H9A 109.5
C6 C9 H9B 109.5
H9A C9 H9B 109.5
C6 C9 H9C 109.5
H9A C9 H9C 109.5
H9B C9 H9C 109.5
C12 C10 C13 111.2(12)
C12 C10 C11 108.0(11)
C13 C10 C11 108.4(12)
C12 C10 C3 112.6(12)
C13 C10 C3 110.5(11)
C11 C10 C3 105.9(10)
C10 C11 H11A 109.5
C10 C11 H11B 109.5
H11A C11 H11B 109.5
C10 C11 H11C 109.5
H11A C11 H11C 109.5
H11B C11 H11C 109.5
C10 C12 H12A 109.5
C10 C12 H12B 109.5
H12A C12 H12B 109.5
C10 C12 H12C 109.5
H12A C12 H12C 109.5
H12B C12 H12C 109.5
C10 C13 H13A 109.5
C10 C13 H13B 109.5
H13A C13 H13B 109.5
C10 C13 H13C 109.5
H13A C13 H13C 109.5
H13B C13 H13C 109.5
C15 C14 C18 105.4(11)
C15 C14 C19 127.3(11)
C18 C14 C19 125.1(12)
C15 C14 Th1 72.8(6)
C18 C14 Th1 72.0(7)
C19 C14 Th1 132.9(9)
C16 C15 C14 112.0(11)
C16 C15 Th1 74.2(6)
C14 C15 Th1 78.5(7)
C16 C15 H15 124.0
C14 C15 H15 124.0
Th1 C15 H15 114.9
C15 C16 C17 106.3(10)
C15 C16 C23 129.4(11)
C17 C16 C23 123.5(11)
C15 C16 Th1 76.8(7)
C17 C16 Th1 73.2(7)
C23 C16 Th1 123.3(8)
C18 C17 C16 107.7(10)
C18 C17 Th1 77.4(7)
C16 C17 Th1 76.4(7)
C18 C17 H17 126.2
C16 C17 H17 126.2
Th1 C17 H17 112.6
C17 C18 C14 108.5(11)
C17 C18 Th1 72.7(7)
C14 C18 Th1 78.5(7)
C17 C18 H18 125.7
C14 C18 H18 125.7
Th1 C18 H18 115.1
C14 C19 C20 112.3(10)
C14 C19 C21 106.3(11)
C20 C19 C21 108.4(10)
C14 C19 C22 112.5(10)
C20 C19 C22 108.4(10)
C21 C19 C22 108.8(11)
C19 C20 H20A 109.5
C19 C20 H20B 109.5
H20A C20 H20B 109.5
C19 C20 H20C 109.5
H20A C20 H20C 109.5
H20B C20 H20C 109.5
C19 C21 H21A 109.5
C19 C21 H21B 109.5
H21A C21 H21B 109.5
C19 C21 H21C 109.5
H21A C21 H21C 109.5
H21B C21 H21C 109.5
C19 C22 H22A 109.5
C19 C22 H22B 109.5
H22A C22 H22B 109.5
C19 C22 H22C 109.5
H22A C22 H22C 109.5
H22B C22 H22C 109.5
C26 C23 C25 109.8(13)
C26 C23 C16 114.5(12)
C25 C23 C16 110.3(11)
C26 C23 C24 108.4(12)
C25 C23 C24 108.5(12)
C16 C23 C24 105.1(11)
C23 C24 H24A 109.5
C23 C24 H24B 109.5
H24A C24 H24B 109.5
C23 C24 H24C 109.5
H24A C24 H24C 109.5
H24B C24 H24C 109.5
C23 C25 H25A 109.5
C23 C25 H25B 109.5
H25A C25 H25B 109.5
C23 C25 H25C 109.5
H25A C25 H25C 109.5
H25B C25 H25C 109.5
C23 C26 H26A 109.5
C23 C26 H26B 109.5
H26A C26 H26B 109.5
C23 C26 H26C 109.5
H26A C26 H26C 109.5
H26B C26 H26C 109.5
C28 C27 C32 118.1(14)
C28 C27 Se1 123.2(11)
C32 C27 Se1 118.5(11)
C27 C28 C29 122.3(14)
C27 C28 H28 118.8
C29 C28 H28 118.8
C30 C29 C28 119.5(15)
C30 C29 H29 120.3
C28 C29 H29 120.3
C29 C30 C31 121.3(14)
C29 C30 H30 119.3
C31 C30 H30 119.3
C32 C31 C30 117.0(14)
C32 C31 H31 121.5
C30 C31 H31 121.5
C31 C32 C27 121.6(14)
C31 C32 H32 119.2
C27 C32 H32 119.2
C38 C33 C34 117.2(11)
C38 C33 Se2 122.0(9)
C34 C33 Se2 120.6(10)
C35 C34 C33 120.5(12)
C35 C34 H34 119.7
C33 C34 H34 119.7
C36 C35 C34 120.3(12)
C36 C35 H35 119.8
C34 C35 H35 119.8
C35 C36 C37 118.8(11)
C35 C36 H36 120.6
C37 C36 H36 120.6
C38 C37 C36 120.5(12)
C38 C37 H37 119.7
C36 C37 H37 119.7
C37 C38 C33 122.6(12)
C37 C38 H38 118.7
C33 C38 H38 118.7
C43 C39 C40 106.4(10)
C43 C39 C44 127.8(11)
C40 C39 C44 124.3(11)
C43 C39 Th2 71.4(6)
C40 C39 Th2 72.5(7)
C44 C39 Th2 132.1(7)
C39 C40 C41 110.1(10)
C39 C40 Th2 78.8(7)
C41 C40 Th2 74.0(7)
C39 C40 H40 125.0
C41 C40 H40 125.0
Th2 C40 H40 114.2
C42 C41 C40 105.9(10)
C42 C41 C48 127.9(11)
C40 C41 C48 125.5(11)
C42 C41 Th2 73.7(7)
C40 C41 Th2 76.4(7)
C48 C41 Th2 122.8(9)
C43 C42 C41 107.5(10)
C43 C42 Th2 76.4(7)
C41 C42 Th2 76.3(7)
C43 C42 H42 126.3
C41 C42 H42 126.3
Th2 C42 H42 113.5
C39 C43 C42 110.0(10)
C39 C43 Th2 80.2(6)
C42 C43 Th2 73.7(6)
C39 C43 H43 125.0
C42 C43 H43 125.0
Th2 C43 H43 113.2
C46 C44 C39 112.4(10)
C46 C44 C45 110.1(10)
C39 C44 C45 111.9(10)
C46 C44 C47 109.2(10)
C39 C44 C47 106.0(10)
C45 C44 C47 107.0(10)
C44 C45 H45A 109.5
C44 C45 H45B 109.5
H45A C45 H45B 109.5
C44 C45 H45C 109.5
H45A C45 H45C 109.5
H45B C45 H45C 109.5
C44 C46 H46A 109.5
C44 C46 H46B 109.5
H46A C46 H46B 109.5
C44 C46 H46C 109.5
H46A C46 H46C 109.5
H46B C46 H46C 109.5
C44 C47 H47A 109.5
C44 C47 H47B 109.5
H47A C47 H47B 109.5
C44 C47 H47C 109.5
H47A C47 H47C 109.5
H47B C47 H47C 109.5
C41 C48 C49 113.0(11)
C41 C48 C51 110.3(11)
C49 C48 C51 108.3(12)
C41 C48 C50 106.9(11)
C49 C48 C50 109.3(12)
C51 C48 C50 109.0(12)
C48 C49 H49A 109.5
C48 C49 H49B 109.5
H49A C49 H49B 109.5
C48 C49 H49C 109.5
H49A C49 H49C 109.5
H49B C49 H49C 109.5
C48 C50 H50A 109.5
C48 C50 H50B 109.5
H50A C50 H50B 109.5
C48 C50 H50C 109.5
H50A C50 H50C 109.5
H50B C50 H50C 109.5
C48 C51 H51A 109.5
C48 C51 H51B 109.5
H51A C51 H51B 109.5
C48 C51 H51C 109.5
H51A C51 H51C 109.5
H51B C51 H51C 109.5
C53 C52 C56 104.0(10)
C53 C52 C57 132.5(12)
C56 C52 C57 122.1(11)
C53 C52 Th2 75.8(7)
C56 C52 Th2 72.1(6)
C57 C52 Th2 126.6(7)
C52 C53 C54 114.1(13)
C52 C53 Th2 75.9(7)
C54 C53 Th2 78.2(7)
C52 C53 H53 122.9
C54 C53 H53 122.9
Th2 C53 H53 114.4
C53 C54 C55 104.0(11)
C53 C54 C61 128.9(12)
C55 C54 C61 124.0(11)
C53 C54 Th2 73.3(7)
C55 C54 Th2 71.9(6)
C61 C54 Th2 134.3(8)
C56 C55 C54 108.7(11)
C56 C55 Th2 73.6(7)
C54 C55 Th2 78.7(7)
C56 C55 H55 125.6
C54 C55 H55 125.6
Th2 C55 H55 114.3
C55 C56 C52 109.1(11)
C55 C56 Th2 77.2(7)
C52 C56 Th2 77.7(6)
C55 C56 H56 125.4
C52 C56 H56 125.4
Th2 C56 H56 112.0
C59 C57 C58 112.9(12)
C59 C57 C52 109.1(11)
C58 C57 C52 114.1(11)
C59 C57 C60 106.6(12)
C58 C57 C60 105.0(11)
C52 C57 C60 108.7(11)
C57 C58 H58A 109.5
C57 C58 H58B 109.5
H58A C58 H58B 109.5
C57 C58 H58C 109.5
H58A C58 H58C 109.5
H58B C58 H58C 109.5
C57 C59 H59A 109.5
C57 C59 H59B 109.5
H59A C59 H59B 109.5
C57 C59 H59C 109.5
H59A C59 H59C 109.5
H59B C59 H59C 109.5
C57 C60 H60A 109.5
C57 C60 H60B 109.5
H60A C60 H60B 109.5
C57 C60 H60C 109.5
H60A C60 H60C 109.5
H60B C60 H60C 109.5
C64 C61 C54 114.0(11)
C64 C61 C62 106.8(10)
C54 C61 C62 106.7(9)
C64 C61 C63 110.7(11)
C54 C61 C63 110.0(10)
C62 C61 C63 108.2(11)
C61 C62 H62A 109.5
C61 C62 H62B 109.5
H62A C62 H62B 109.5
C61 C62 H62C 109.5
H62A C62 H62C 109.5
H62B C62 H62C 109.5
C61 C63 H63A 109.5
C61 C63 H63B 109.5
H63A C63 H63B 109.5
C61 C63 H63C 109.5
H63A C63 H63C 109.5
H63B C63 H63C 109.5
C61 C64 H64A 109.5
C61 C64 H64B 109.5
H64A C64 H64B 109.5
C61 C64 H64C 109.5
H64A C64 H64C 109.5
H64B C64 H64C 109.5
C70 C65 C66 119.8(11)
C70 C65 Se3 121.2(9)
C66 C65 Se3 119.0(9)
C65 C66 C67 120.3(12)
C65 C66 H66 119.9
C67 C66 H66 119.9
C68 C67 C66 119.2(13)
C68 C67 H67 120.4
C66 C67 H67 120.4
C67 C68 C69 120.9(12)
C67 C68 H68 119.5
C69 C68 H68 119.5
C68 C69 C70 120.1(12)
C68 C69 H69 119.9
C70 C69 H69 119.9
C65 C70 C69 119.6(12)
C65 C70 H70 120.2
C69 C70 H70 120.2
C76 C71 C72 119.1(12)
C76 C71 Se4 120.1(10)
C72 C71 Se4 120.8(9)
C73 C72 C71 119.5(12)
C73 C72 H72 120.2
C71 C72 H72 120.2
C72 C73 C74 120.7(12)
C72 C73 H73 119.6
C74 C73 H73 119.6
C75 C74 C73 118.7(13)
C75 C74 H74 120.6
C73 C74 H74 120.6
C74 C75 C76 123.7(13)
C74 C75 H75 118.2
C76 C75 H75 118.2
C75 C76 C71 118.2(13)
C75 C76 H76 120.9
C71 C76 H76 120.9
C27 Se1 Th1 107.8(4)
C33 Se2 Th1 106.6(3)
C65 Se3 Th2 111.0(3)
C71 Se4 Th2 105.0(4)
C17 Th1 C5 75.0(4)
C17 Th1 C16 30.5(4)
C5 Th1 C16 89.8(4)
C17 Th1 C18 29.9(4)
C5 Th1 C18 95.3(4)
C16 Th1 C18 49.2(4)
C17 Th1 C4 94.0(4)
C5 Th1 C4 29.6(4)
C16 Th1 C4 95.4(4)
C18 Th1 C4 120.5(4)
C17 Th1 C15 48.5(3)
C5 Th1 C15 118.4(4)
C16 Th1 C15 29.0(3)
C18 Th1 C15 47.9(3)
C4 Th1 C15 122.2(3)
C17 Th1 C1 89.4(4)
C5 Th1 C1 28.9(4)
C16 Th1 C1 113.0(4)
C18 Th1 C1 97.4(4)
C4 Th1 C1 48.4(4)
C15 Th1 C1 137.9(4)
C17 Th1 C2 117.6(4)
C5 Th1 C2 47.0(4)
C16 Th1 C2 136.8(4)
C18 Th1 C2 123.9(4)
C4 Th1 C2 47.6(4)
C15 Th1 C2 165.2(4)
C1 Th1 C2 28.5(4)
C17 Th1 Se1 106.5(3)
C5 Th1 Se1 116.0(3)
C16 Th1 Se1 123.9(3)
C18 Th1 Se1 78.0(3)
C4 Th1 Se1 132.1(3)
C15 Th1 Se1 103.2(2)
C1 Th1 Se1 88.2(3)
C2 Th1 Se1 84.8(3)
C17 Th1 C3 121.1(4)
C5 Th1 C3 47.6(4)
C16 Th1 C3 123.6(4)
C18 Th1 C3 142.3(4)
C4 Th1 C3 28.9(4)
C15 Th1 C3 147.5(3)
C1 Th1 C3 47.6(4)
C2 Th1 C3 28.6(3)
Se1 Th1 C3 109.2(2)
C17 Th1 C14 49.0(4)
C5 Th1 C14 122.9(4)
C16 Th1 C14 48.5(4)
C18 Th1 C14 29.5(3)
C4 Th1 C14 141.7(4)
C15 Th1 C14 28.6(4)
C1 Th1 C14 126.4(4)
C2 Th1 C14 150.2(4)
Se1 Th1 C14 76.6(3)
C3 Th1 C14 170.1(4)
C17 Th1 Se2 130.2(3)
C5 Th1 Se2 122.0(3)
C16 Th1 Se2 99.8(3)
C18 Th1 Se2 133.3(2)
C4 Th1 Se2 92.3(3)
C15 Th1 Se2 87.4(2)
C1 Th1 Se2 129.0(3)
C2 Th1 Se2 102.7(3)
Se1 Th1 Se2 105.13(5)
C3 Th1 Se2 81.9(3)
C14 Th1 Se2 104.6(3)
C42 Th2 C56 75.0(4)
C42 Th2 C41 30.0(4)
C56 Th2 C41 86.3(4)
C42 Th2 C43 29.9(3)
C56 Th2 C43 97.8(3)
C41 Th2 C43 48.9(3)
C42 Th2 C55 94.6(4)
C56 Th2 C55 29.2(3)
C41 Th2 C55 92.7(4)
C43 Th2 C55 122.5(3)
C42 Th2 C40 48.6(4)
C56 Th2 C40 115.9(4)
C41 Th2 C40 29.7(3)
C43 Th2 C40 47.5(3)
C55 Th2 C40 119.1(4)
C42 Th2 C53 117.4(4)
C56 Th2 C53 47.3(4)
C41 Th2 C53 133.6(4)
C43 Th2 C53 126.9(3)
C55 Th2 C53 47.2(4)
C40 Th2 C53 163.2(4)
C42 Th2 C52 89.5(4)
C56 Th2 C52 30.2(4)
C41 Th2 C52 110.6(3)
C43 Th2 C52 100.2(3)
C55 Th2 C52 48.9(3)
C40 Th2 C52 137.7(3)
C53 Th2 C52 28.4(3)
C42 Th2 Se4 106.3(3)
C56 Th2 Se4 118.4(3)
C41 Th2 Se4 125.6(2)
C43 Th2 Se4 78.6(2)
C55 Th2 Se4 133.2(3)
C40 Th2 Se4 105.8(2)
C53 Th2 Se4 86.2(3)
C52 Th2 Se4 89.1(2)
C42 Th2 C54 122.3(4)
C56 Th2 C54 48.4(4)
C41 Th2 C54 121.6(4)
C43 Th2 C54 145.7(3)
C55 Th2 C54 29.5(4)
C40 Th2 C54 144.3(4)
C53 Th2 C54 28.5(3)
C52 Th2 C54 48.4(3)
Se4 Th2 C54 109.6(3)
C42 Th2 Se3 131.2(3)
C56 Th2 Se3 119.3(3)
C41 Th2 Se3 101.3(2)
C43 Th2 Se3 132.1(2)
C55 Th2 Se3 90.1(3)
C40 Th2 Se3 87.3(2)
C53 Th2 Se3 101.0(2)
C52 Th2 Se3 127.3(2)
Se4 Th2 Se3 105.21(4)
C54 Th2 Se3 79.3(2)
C42 Th2 C39 48.3(4)
C56 Th2 C39 123.0(4)
C41 Th2 C39 48.6(3)
C43 Th2 C39 28.4(3)
C55 Th2 C39 140.3(4)
C40 Th2 C39 28.7(3)
C53 Th2 C39 153.4(3)
C52 Th2 C39 128.5(3)
Se4 Th2 C39 79.0(3)
C54 Th2 C39 169.8(3)
Se3 Th2 C39 104.2(2)

loop_
_geom_bond_atom_site_label_1
_geom_bond_atom_site_label_2
_geom_bond_distance
C1 C5 1.39(2)
C1 C2 1.386(18)
C1 C6 1.498(19)
C1 Th1 2.811(12)
C2 C3 1.406(17)
C2 Th1 2.817(12)
C2 H2 0.9500
C3 C4 1.414(18)
C3 C10 1.553(18)
C3 Th1 2.863(11)
C4 C5 1.416(19)
C4 Th1 2.795(11)
C4 H4 0.9500
C5 Th1 2.740(13)
C5 H5 0.9500
C6 C8 1.540(18)
C6 C9 1.54(2)
C6 C7 1.554(19)
C7 H7A 0.9800
C7 H7B 0.9800
C7 H7C 0.9800
C8 H8A 0.9800
C8 H8B 0.9800
C8 H8C 0.9800
C9 H9A 0.9800
C9 H9B 0.9800
C9 H9C 0.9800
C10 C12 1.516(19)
C10 C13 1.53(2)
C10 C11 1.549(16)
C11 H11A 0.9800
C11 H11B 0.9800
C11 H11C 0.9800
C12 H12A 0.9800
C12 H12B 0.9800
C12 H12C 0.9800
C13 H13A 0.9800
C13 H13B 0.9800
C13 H13C 0.9800
C14 C15 1.403(17)
C14 C18 1.442(17)
C14 C19 1.520(17)
C14 Th1 2.869(12)
C15 C16 1.391(16)
C15 Th1 2.797(10)
C15 H15 0.9500
C16 C17 1.442(18)
C16 C23 1.515(17)
C16 Th1 2.765(12)
C17 C18 1.421(17)
C17 Th1 2.723(12)
C17 H17 0.9500
C18 Th1 2.784(12)
C18 H18 0.9500
C19 C20 1.525(16)
C19 C21 1.526(17)
C19 C22 1.542(17)
C20 H20A 0.9800
C20 H20B 0.9800
C20 H20C 0.9800
C21 H21A 0.9800
C21 H21B 0.9800
C21 H21C 0.9800
C22 H22A 0.9800
C22 H22B 0.9800
C22 H22C 0.9800
C23 C26 1.48(2)
C23 C25 1.51(2)
C23 C24 1.570(18)
C24 H24A 0.9800
C24 H24B 0.9800
C24 H24C 0.9800
C25 H25A 0.9800
C25 H25B 0.9800
C25 H25C 0.9800
C26 H26A 0.9800
C26 H26B 0.9800
C26 H26C 0.9800
C27 C28 1.352(19)
C27 C32 1.395(19)
C27 Se1 1.926(14)
C28 C29 1.37(2)
C28 H28 0.9500
C29 C30 1.36(2)
C29 H29 0.9500
C30 C31 1.40(2)
C30 H30 0.9500
C31 C32 1.39(2)
C31 H31 0.9500
C32 H32 0.9500
C33 C38 1.360(17)
C33 C34 1.403(17)
C33 Se2 1.919(11)
C34 C35 1.394(17)
C34 H34 0.9500
C35 C36 1.354(18)
C35 H35 0.9500
C36 C37 1.398(18)
C36 H36 0.9500
C37 C38 1.347(16)
C37 H37 0.9500
C38 H38 0.9500
C39 C43 1.398(15)
C39 C40 1.415(17)
C39 C44 1.525(16)
C39 Th2 2.893(11)
C40 C41 1.434(16)
C40 Th2 2.812(12)
C40 H40 0.9500
C41 C42 1.432(17)
C41 C48 1.508(18)
C41 Th2 2.781(12)
C42 C43 1.426(16)
C42 Th2 2.747(13)
C42 H42 0.9500
C43 Th2 2.783(10)
C43 H43 0.9500
C44 C46 1.514(17)
C44 C45 1.531(17)
C44 C47 1.539(16)
C45 H45A 0.9800
C45 H45B 0.9800
C45 H45C 0.9800
C46 H46A 0.9800
C46 H46B 0.9800
C46 H46C 0.9800
C47 H47A 0.9800
C47 H47B 0.9800
C47 H47C 0.9800
C48 C49 1.532(19)
C48 C51 1.537(18)
C48 C50 1.55(2)
C49 H49A 0.9800
C49 H49B 0.9800
C49 H49C 0.9800
C50 H50A 0.9800
C50 H50B 0.9800
C50 H50C 0.9800
C51 H51A 0.9800
C51 H51B 0.9800
C51 H51C 0.9800
C52 C53 1.383(17)
C52 C56 1.453(17)
C52 C57 1.509(16)
C52 Th2 2.821(11)
C53 C54 1.404(17)
C53 Th2 2.820(12)
C53 H53 0.9500
C54 C55 1.446(18)
C54 C61 1.515(16)
C54 Th2 2.882(11)
C55 C56 1.399(17)
C55 Th2 2.793(11)
C55 H55 0.9500
C56 Th2 2.748(11)
C56 H56 0.9500
C57 C59 1.489(18)
C57 C58 1.505(17)
C57 C60 1.56(2)
C58 H58A 0.9800
C58 H58B 0.9800
C58 H58C 0.9800
C59 H59A 0.9800
C59 H59B 0.9800
C59 H59C 0.9800
C60 H60A 0.9800
C60 H60B 0.9800
C60 H60C 0.9800
C61 C64 1.507(18)
C61 C62 1.530(18)
C61 C63 1.538(19)
C62 H62A 0.9800
C62 H62B 0.9800
C62 H62C 0.9800
C63 H63A 0.9800
C63 H63B 0.9800
C63 H63C 0.9800
C64 H64A 0.9800
C64 H64B 0.9800
C64 H64C 0.9800
C65 C70 1.387(17)
C65 C66 1.392(17)
C65 Se3 1.927(11)
C66 C67 1.410(18)
C66 H66 0.9500
C67 C68 1.366(19)
C67 H67 0.9500
C68 C69 1.390(19)
C68 H68 0.9500
C69 C70 1.395(16)
C69 H69 0.9500
C70 H70 0.9500
C71 C76 1.398(17)
C71 C72 1.408(16)
C71 Se4 1.938(12)
C72 C73 1.369(17)
C72 H72 0.9500
C73 C74 1.385(19)
C73 H73 0.9500
C74 C75 1.34(2)
C74 H74 0.9500
C75 C76 1.364(18)
C75 H75 0.9500
C76 H76 0.9500
Se1 Th1 2.8536(15)
Se2 Th1 2.9000(14)
Se3 Th2 2.8837(12)
Se4 Th2 2.8729(14)
